data_4077780
loop_
_publ_author_name
'Braga, Dario'
'Maini, Lucia'
'Polito, Marco'
'Grepioni, Fabrizia'

_publ_section_title
;
 Hydrogen Bonds within an Ionic Environment:&#x00A0; The Remarkable
 Behavior of the Zwitterion [CoIII(\h5-C5H4COOH)(\h5-C5H4COO)]
;
_journal_issue 14
_journal_name_full Organometallics
_journal_page_first 2577
_journal_paper_doi 10.1021/om990141d
_journal_volume 18
_journal_year 1999
_chemical_formula_sum 'C12 H10 Co F6 O4 P'
_chemical_formula_weight 422.10
_chemical_name_systematic
; 
 ? 
;
_space_group_IT_number 12
_symmetry_cell_setting monoclinic
_symmetry_space_group_name_Hall '-C 2y'
_symmetry_space_group_name_H-M 'C 1 2/m 1'
_atom_sites_solution_hydrogens geom
_atom_sites_solution_primary direct
_atom_sites_solution_secondary difmap
_audit_creation_method SHELXL-97
_cell_angle_alpha 90.00
_cell_angle_beta 120.480(10)
_cell_angle_gamma 90.00
_cell_formula_units_Z 2
_cell_length_a 10.99(2)
_cell_length_b 9.930(10)
_cell_length_c 7.462(8)
_cell_measurement_temperature 223(2)
_cell_volume 701.8(16)
_computing_structure_refinement 'SHELXL-97 (Sheldrick, 1997)'
_computing_structure_solution 'SHELXS-97 (Sheldrick, 1990)'
_diffrn_ambient_temperature 223(2)
_diffrn_measured_fraction_theta_full 0.939
_diffrn_measured_fraction_theta_max 0.939
_diffrn_radiation_monochromator graphite
_diffrn_radiation_source 'fine-focus sealed tube'
_diffrn_radiation_type MoK\a
_diffrn_radiation_wavelength 0.71069
_diffrn_reflns_av_R_equivalents 0.0000
_diffrn_reflns_av_sigmaI/netI 0.2591
_diffrn_reflns_limit_h_max 10
_diffrn_reflns_limit_h_min -12
_diffrn_reflns_limit_k_max 10
_diffrn_reflns_limit_k_min 0
_diffrn_reflns_limit_l_max 8
_diffrn_reflns_limit_l_min 0
_diffrn_reflns_number 495
_diffrn_reflns_theta_full 23.02
_diffrn_reflns_theta_max 23.0
_diffrn_reflns_theta_min 3.0
_exptl_absorpt_coefficient_mu 1.426
_exptl_absorpt_correction_T_max 1.00
_exptl_absorpt_correction_T_min 0.83
_exptl_absorpt_correction_type psi-scan
_exptl_crystal_density_diffrn 1.997
_exptl_crystal_density_method 'not measured'
_exptl_crystal_F_000 420
_exptl_crystal_size_max 0.16
_exptl_crystal_size_mid 0.15
_exptl_crystal_size_min 0.15
_refine_diff_density_max 0.453
_refine_diff_density_min -0.426
_refine_diff_density_rms 0.123
_refine_ls_extinction_coef 0.000(3)
_refine_ls_extinction_expression Fc^*^=kFc[1+0.001xFc^2^\l^3^/sin(2\q)]^-1/4^
_refine_ls_extinction_method SHELXL
_refine_ls_goodness_of_fit_ref 0.832
_refine_ls_hydrogen_treatment mixed
_refine_ls_matrix_type full
_refine_ls_number_parameters 64
_refine_ls_number_reflns 495
_refine_ls_number_restraints 5
_refine_ls_restrained_S_all 0.829
_refine_ls_R_factor_all 0.2080
_refine_ls_R_factor_gt 0.0782
_refine_ls_shift/su_max 0.009
_refine_ls_shift/su_mean 0.002
_refine_ls_structure_factor_coef Fsqd
_refine_ls_weighting_details 'calc w=1/[\s^2^(Fo^2^)+(0.1370P)^2^+0.0000P] where P=(Fo^2^+2Fc^2^)/3'
_refine_ls_weighting_scheme calc
_refine_ls_wR_factor_gt 0.1819
_refine_ls_wR_factor_ref 0.2535
_reflns_number_gt 174
_reflns_number_total 495
_reflns_threshold_expression >2sigma(I)
_cod_data_source_file om990141d.cif
_cod_data_source_block cokb
_cod_original_sg_symbol_H-M C2/m
_cod_database_code 4077780

loop_
_symmetry_equiv_pos_as_xyz
'x, y, z'
'-x, y, -z'
'x+1/2, y+1/2, z'
'-x+1/2, y+1/2, -z'
'-x, -y, -z'
'x, -y, z'
'-x+1/2, -y+1/2, -z'
'x+1/2, -y+1/2, z'

loop_
_atom_site_label
_atom_site_type_symbol
_atom_site_fract_x
_atom_site_fract_y
_atom_site_fract_z
_atom_site_U_iso_or_equiv
_atom_site_adp_type
_atom_site_occupancy
_atom_site_symmetry_multiplicity
_atom_site_calc_flag
_atom_site_refinement_flags
Co1 Co 0.0000 0.0000 0.0000 0.038(2) Uani 1 4 d S
C1 C 0.148(2) 0.0000 0.279(4) 0.064(9) Uani 1 2 d SD
C2 C 0.0663(16) -0.116(2) 0.260(3) 0.088(8) Uani 1 1 d D
H2 H 0.1030 -0.2060 0.3050 0.090 Uiso 1 1 d .
C3 C -0.0749(12) -0.0663(19) 0.178(3) 0.063(6) Uani 1 1 d D
H3 H -0.1550 -0.1260 0.1270 0.090 Uiso 1 1 d .
C4 C 0.306(2) 0.0000 0.384(4) 0.067(9) Uani 1 2 d SD
O1 O 0.3632(11) 0.1143(14) 0.4157(18) 0.068(4) Uani 1 1 d .
P1 P 0.5000 0.0000 1.0000 0.059(4) Uani 1 4 d SD
F1 F 0.3647(14) 0.0000 0.784(2) 0.135(11) Uani 1 2 d SD
F2 F 0.4328(13) 0.1084(15) 1.068(3) 0.136(7) Uani 1 1 d D

loop_
_atom_site_aniso_label
_atom_site_aniso_U_11
_atom_site_aniso_U_22
_atom_site_aniso_U_33
_atom_site_aniso_U_23
_atom_site_aniso_U_13
_atom_site_aniso_U_12
Co1 0.040(3) 0.046(5) 0.027(3) 0.000 0.015(2) 0.000
C1 0.035(14) 0.07(2) 0.076(18) 0.000 0.021(14) 0.000
C2 0.059(12) 0.10(2) 0.107(15) 0.037(16) 0.045(12) 0.011(12)
C3 0.019(7) 0.073(16) 0.075(11) -0.009(11) 0.007(8) -0.014(8)
C4 0.033(15) 0.07(3) 0.054(17) 0.000 -0.006(13) 0.000
O1 0.037(7) 0.075(12) 0.090(10) -0.009(9) 0.031(7) -0.007(7)
P1 0.066(7) 0.022(8) 0.093(9) 0.000 0.044(7) 0.000
F1 0.039(9) 0.26(3) 0.104(13) 0.000 0.032(10) 0.000
F2 0.112(10) 0.099(12) 0.246(18) -0.083(12) 0.126(13) -0.035(9)

loop_
_atom_type_symbol
_atom_type_description
_atom_type_scat_dispersion_real
_atom_type_scat_dispersion_imag
_atom_type_scat_source
C C 0.0033 0.0016 'International Tables Vol C Tables 4.2.6.8 and 6.1.1.4'
H H 0.0000 0.0000 'International Tables Vol C Tables 4.2.6.8 and 6.1.1.4'
O O 0.0106 0.0060 'International Tables Vol C Tables 4.2.6.8 and 6.1.1.4'
P P 0.1023 0.0942 'International Tables Vol C Tables 4.2.6.8 and 6.1.1.4'
F F 0.0171 0.0103 'International Tables Vol C Tables 4.2.6.8 and 6.1.1.4'
Co Co 0.3494 0.9721 'International Tables Vol C Tables 4.2.6.8 and 6.1.1.4'

loop_
_geom_angle_atom_site_label_1
_geom_angle_atom_site_label_2
_geom_angle_atom_site_label_3
_geom_angle
_geom_angle_site_symmetry_1
_geom_angle_site_symmetry_3
_geom_angle_publ_flag
C1 Co1 C1 180.0(15) . 5 yes
C1 Co1 C3 108.4(8) . 2 yes
C1 Co1 C3 71.6(8) 5 2 yes
C1 Co1 C3 108.4(8) . 5 yes
C1 Co1 C3 71.6(8) 5 5 yes
C3 Co1 C3 38.6(11) 2 5 yes
C1 Co1 C3 71.6(8) . . yes
C1 Co1 C3 108.4(8) 5 . yes
C3 Co1 C3 141.4(11) 2 . yes
C3 Co1 C3 180.0(12) 5 . yes
C1 Co1 C3 71.6(8) . 6 yes
C1 Co1 C3 108.4(8) 5 6 yes
C3 Co1 C3 180.0(5) 2 6 yes
C3 Co1 C3 141.4(11) 5 6 yes
C3 Co1 C3 38.6(11) . 6 yes
C1 Co1 C2 137.8(5) . 2 yes
C1 Co1 C2 42.2(5) 5 2 yes
C3 Co1 C2 41.6(5) 2 2 yes
C3 Co1 C2 67.8(7) 5 2 yes
C3 Co1 C2 112.2(7) . 2 yes
C3 Co1 C2 138.4(5) 6 2 yes
C1 Co1 C2 42.2(5) . 6 yes
C1 Co1 C2 137.8(5) 5 6 yes
C3 Co1 C2 138.4(5) 2 6 yes
C3 Co1 C2 112.2(7) 5 6 yes
C3 Co1 C2 67.8(7) . 6 yes
C3 Co1 C2 41.6(5) 6 6 yes
C2 Co1 C2 180.000(2) 2 6 yes
C1 Co1 C2 137.8(5) . 5 yes
C1 Co1 C2 42.2(5) 5 5 yes
C3 Co1 C2 67.8(7) 2 5 yes
C3 Co1 C2 41.6(5) 5 5 yes
C3 Co1 C2 138.4(5) . 5 yes
C3 Co1 C2 112.2(7) 6 5 yes
C2 Co1 C2 68.3(12) 2 5 yes
C2 Co1 C2 111.7(12) 6 5 yes
C1 Co1 C2 42.2(5) . . yes
C1 Co1 C2 137.8(5) 5 . yes
C3 Co1 C2 112.2(7) 2 . yes
C3 Co1 C2 138.4(5) 5 . yes
C3 Co1 C2 41.6(5) . . yes
C3 Co1 C2 67.8(7) 6 . yes
C2 Co1 C2 111.7(12) 2 . yes
C2 Co1 C2 68.3(12) 6 . yes
C2 Co1 C2 180.0(9) 5 . yes
C2 C1 C2 108(2) . 6 yes
C2 C1 C4 124.0(11) . . yes
C2 C1 C4 124.0(11) 6 . yes
C2 C1 Co1 75.0(12) . . yes
C2 C1 Co1 75.0(12) 6 . yes
C4 C1 Co1 135(2) . . yes
C1 C2 C3 105.1(17) . . yes
C1 C2 Co1 62.8(13) . . yes
C3 C2 Co1 67.4(10) . . yes
C3 C3 C2 109.9(11) 6 . yes
C3 C3 Co1 70.7(5) 6 . yes
C2 C3 Co1 71.0(10) . . yes
O1 C4 O1 129(2) . 6 yes
O1 C4 C1 115.6(10) . . yes
O1 C4 C1 115.6(10) 6 . yes
F2 P1 F2 89.5(12) 2_657 5_657 yes
F2 P1 F2 90.5(12) 2_657 . yes
F2 P1 F2 180.0(12) 5_657 . yes
F2 P1 F2 180.0(8) 2_657 6 yes
F2 P1 F2 90.5(12) 5_657 6 yes
F2 P1 F2 89.5(12) . 6 yes
F2 P1 F1 88.4(7) 2_657 5_657 yes
F2 P1 F1 88.4(7) 5_657 5_657 yes
F2 P1 F1 91.6(7) . 5_657 yes
F2 P1 F1 91.6(7) 6 5_657 yes
F2 P1 F1 91.6(7) 2_657 . yes
F2 P1 F1 91.6(7) 5_657 . yes
F2 P1 F1 88.4(7) . . yes
F2 P1 F1 88.4(7) 6 . yes
F1 P1 F1 180.000(2) 5_657 . yes

loop_
_geom_bond_atom_site_label_1
_geom_bond_atom_site_label_2
_geom_bond_distance
_geom_bond_site_symmetry_2
_geom_bond_publ_flag
Co1 C1 1.88(3) . yes
Co1 C1 1.88(3) 5 yes
Co1 C3 1.996(18) 2 yes
Co1 C3 1.996(18) 5 yes
Co1 C3 1.996(18) . yes
Co1 C3 1.996(18) 6 yes
Co1 C2 2.044(19) 2 yes
Co1 C2 2.044(19) 6 yes
Co1 C2 2.044(19) 5 yes
Co1 C2 2.044(19) . yes
C1 C2 1.422(16) . yes
C1 C2 1.422(16) 6 yes
C1 C4 1.497(18) . yes
C2 C3 1.435(16) . yes
C3 C3 1.32(4) 6 yes
C4 O1 1.260(14) . yes
C4 O1 1.260(14) 6 yes
P1 F2 1.530(11) 2_657 yes
P1 F2 1.530(11) 5_657 yes
P1 F2 1.530(11) . yes
P1 F2 1.530(11) 6 yes
P1 F1 1.540(14) 5_657 yes
P1 F1 1.540(14) . yes
